data_4107733
loop_
_publ_author_name
'Miguel A. Huertos'
'Julio P\'erez'
'Luc\'ia Riera'

_publ_contact_author_address
;
     Departamento de Quimica Organica e Inorganica
     IUQOEM - Facultad de Quimica
     Universidad de Oviedo-CSIC
     C/ Julian Claveria s/n
     33006 Oviedo  (ASTURIAS)
     SPAIN
;
_publ_contact_author_email 'japm@uniovi.es, lrm@fq.uniovi.es'
_publ_contact_author_fax +34-85-103446
_publ_contact_author_phone +34-85-102985
_publ_section_title
;
 Pyridine Ring Opening at Room Temperature at a Rhenium Tricarbonyl
 Bipyridine Complex
;
_journal_name_full 'Journal of the American Chemical Society'
_journal_page_first 5662
_journal_page_last 5663
_journal_paper_doi 10.1021/ja801655d
_journal_volume 130
_journal_year 2008
_chemical_formula_sum 'C29 H29 N4 O4 Re'
_chemical_formula_weight 683.76
_chemical_name_systematic
;
 ?
;
_space_group_IT_number 14
_symmetry_cell_setting monoclinic
_symmetry_space_group_name_Hall '-P 2ybc'
_symmetry_space_group_name_H-M 'P 1 21/c 1'
_atom_sites_solution_hydrogens geom
_atom_sites_solution_primary direct
_atom_sites_solution_secondary difmap
_audit_creation_method SHELXL-97
_cell_angle_alpha 90.00
_cell_angle_beta 114.267(1)
_cell_angle_gamma 90.00
_cell_formula_units_Z 4
_cell_length_a 11.65564(13)
_cell_length_b 15.77604(14)
_cell_length_c 15.8509(2)
_cell_measurement_reflns_used 10756
_cell_measurement_temperature 150(2)
_cell_measurement_theta_max 73.7007
_cell_measurement_theta_min 2.7971
_cell_volume 2657.12(5)
_computing_structure_refinement 'SHELXL-97 (Sheldrick, 1997)'
_diffrn_ambient_temperature 150(2)
_diffrn_detector_area_resol_mean 8.2640
_diffrn_measured_fraction_theta_full 0.978
_diffrn_measured_fraction_theta_max 0.941
_diffrn_radiation_monochromator graphite
_diffrn_radiation_source 'Enhance (Cu) X-ray Source'
_diffrn_radiation_type CuK\a
_diffrn_radiation_wavelength 1.54184
_diffrn_reflns_av_R_equivalents 0.0291
_diffrn_reflns_av_sigmaI/netI 0.0266
_diffrn_reflns_limit_h_max 13
_diffrn_reflns_limit_h_min -14
_diffrn_reflns_limit_k_max 19
_diffrn_reflns_limit_k_min -12
_diffrn_reflns_limit_l_max 19
_diffrn_reflns_limit_l_min -17
_diffrn_reflns_number 13081
_diffrn_reflns_theta_full 70.00
_diffrn_reflns_theta_max 73.7007
_diffrn_reflns_theta_min 2.7971
_exptl_absorpt_coefficient_mu 9.293
_exptl_absorpt_correction_T_max 0.573
_exptl_absorpt_correction_T_min 0.294
_exptl_absorpt_correction_type multi-scan
_exptl_absorpt_process_details
;
CrysAlis RED, Oxford Diffraction Ltd.,
Version 1.171.32.5 (release 08-05-2007 CrysAlis171 .NET)
empirical absorption correction using spherical harmonics,
 implemented in SCALE3 ABSPACK scaling algorithm.
;
_exptl_crystal_colour red
_exptl_crystal_density_diffrn 1.709
_exptl_crystal_description prism
_exptl_crystal_F_000 1352
_exptl_crystal_size_max 0.18
_exptl_crystal_size_mid 0.13
_exptl_crystal_size_min 0.06
_refine_diff_density_max 1.416
_refine_diff_density_min -2.251
_refine_diff_density_rms 0.233
_refine_ls_extinction_method none
_refine_ls_goodness_of_fit_ref 1.241
_refine_ls_hydrogen_treatment constr
_refine_ls_matrix_type full
_refine_ls_number_parameters 338
_refine_ls_number_reflns 5064
_refine_ls_number_restraints 0
_refine_ls_restrained_S_all 1.241
_refine_ls_R_factor_all 0.0510
_refine_ls_R_factor_gt 0.0423
_refine_ls_shift/su_max 0.002
_refine_ls_shift/su_mean 0.000
_refine_ls_structure_factor_coef Fsqd
_refine_ls_weighting_details 'calc w=1/[\s^2^(Fo^2^)+(0.0000P)^2^+53.5266P] where P=(Fo^2^+2Fc^2^)/3'
_refine_ls_weighting_scheme calc
_refine_ls_wR_factor_gt 0.1183
_refine_ls_wR_factor_ref 0.1269
_reflns_number_gt 4475
_reflns_number_total 5064
_reflns_threshold_expression >2sigma(I)
_cod_data_source_file ja801655d-file004_1.cif
_cod_data_source_block COMPOUND_2c_(ma194)
_cod_original_cell_volume 2657.11(5)
_cod_database_code 4107733

loop_
_symmetry_equiv_pos_as_xyz
'x, y, z'
'-x, y+1/2, -z+1/2'
'-x, -y, -z'
'x, -y-1/2, z-1/2'

loop_
_atom_site_label
_atom_site_type_symbol
_atom_site_fract_x
_atom_site_fract_y
_atom_site_fract_z
_atom_site_U_iso_or_equiv
_atom_site_adp_type
_atom_site_occupancy
_atom_site_symmetry_multiplicity
_atom_site_calc_flag
_atom_site_refinement_flags
Re1 Re 0.68108(3) 0.24236(2) 1.03333(2) 0.01778(12) Uani 1 1 d .
N12 N 0.6252(6) 0.3703(4) 0.9861(4) 0.0176(13) Uiso 1 1 d .
N11 N 0.4873(6) 0.2295(5) 0.9372(4) 0.0195(14) Uani 1 1 d .
O5 O 1.0280(7) 0.0306(5) 0.3811(7) 0.061(3) Uani 1 1 d .
N1 N 0.5662(6) 0.2454(5) 1.1131(5) 0.0201(14) Uani 1 1 d .
N3 N 0.4074(6) 0.1896(5) 1.1355(5) 0.0226(15) Uani 1 1 d .
C51 C 0.9590(11) 0.1032(7) 0.3374(9) 0.051(3) Uani 1 1 d .
H51A H 0.9707 0.1157 0.2815 0.061 Uiso 1 1 calc R
H51B H 0.9867 0.1518 0.3783 0.061 Uiso 1 1 calc R
C5 C 0.5814(8) 0.2645(6) 1.2026(6) 0.0245(18) Uani 1 1 d .
H5 H 0.6473 0.2954 1.2457 0.029 Uiso 1 1 calc R
O23 O 0.7283(7) 0.0518(4) 1.0720(5) 0.0360(16) Uani 1 1 d .
C15 C 0.7038(9) 0.4373(5) 1.0070(7) 0.0268(19) Uani 1 1 d .
H15 H 0.7857 0.4306 1.0512 0.032 Uiso 1 1 calc R
C4 C 0.4840(8) 0.2304(6) 1.2167(6) 0.0238(18) Uani 1 1 d .
H4 H 0.4709 0.2337 1.2707 0.029 Uiso 1 1 calc R
C36 C 0.1913(9) 0.1652(6) 1.1170(6) 0.0271(19) Uani 1 1 d .
C23 C 0.7121(8) 0.1231(6) 1.0590(6) 0.0265(19) Uani 1 1 d .
C31 C 0.3070(8) 0.1316(6) 1.1275(6) 0.0255(19) Uani 1 1 d .
O22 O 0.9234(6) 0.2849(5) 1.2030(5) 0.0405(17) Uani 1 1 d .
C12 C 0.4642(9) 0.4574(6) 0.8789(6) 0.031(2) Uani 1 1 d .
H12 H 0.3821 0.4630 0.8346 0.037 Uiso 1 1 calc R
C21 C 0.7724(8) 0.2326(5) 0.9580(6) 0.0235(18) Uani 1 1 d .
C22 C 0.8348(8) 0.2681(5) 1.1376(6) 0.0228(18) Uani 1 1 d .
C14 C 0.6681(10) 0.5147(6) 0.9659(7) 0.034(2) Uani 1 1 d .
H14 H 0.7253 0.5593 0.9820 0.041 Uiso 1 1 calc R
C11 C 0.5045(8) 0.3803(5) 0.9231(6) 0.0215(17) Uani 1 1 d .
C39 C 0.1658(10) 0.2588(7) 1.1052(8) 0.040(2) Uani 1 1 d .
H39A H 0.2064 0.2865 1.1639 0.061 Uiso 1 1 calc R
H39B H 0.0767 0.2685 1.0812 0.061 Uiso 1 1 calc R
H39C H 0.1979 0.2811 1.0628 0.061 Uiso 1 1 calc R
C13 C 0.5457(10) 0.5266(7) 0.9000(7) 0.036(2) Uani 1 1 d .
H13 H 0.5193 0.5787 0.8712 0.044 Uiso 1 1 calc R
C8 C 0.2252(8) 0.2378(7) 0.8722(6) 0.032(2) Uani 1 1 d .
H8 H 0.1386 0.2378 0.8375 0.039 Uiso 1 1 calc R
C34 C 0.1224(9) 0.0224(6) 1.1290(7) 0.029(2) Uani 1 1 d .
C33 C 0.2389(8) -0.0078(6) 1.1377(6) 0.0271(19) Uani 1 1 d .
H33 H 0.2548 -0.0658 1.1445 0.033 Uiso 1 1 calc R
C6 C 0.4220(7) 0.1712(6) 0.9751(6) 0.0225(18) Uani 1 1 d .
H6 H 0.4568 0.1144 0.9770 0.027 Uiso 1 1 calc R
C52 C 0.9432(10) -0.0386(7) 0.3706(9) 0.047(3) Uani 1 1 d .
H52A H 0.9393 -0.0515 0.4292 0.056 Uiso 1 1 calc R
H52B H 0.9709 -0.0889 0.3490 0.056 Uiso 1 1 calc R
C32 C 0.3324(8) 0.0468(5) 1.1365(6) 0.0220(17) Uani 1 1 d .
C9 C 0.2962(8) 0.3138(7) 0.8771(6) 0.030(2) Uani 1 1 d .
H9 H 0.2565 0.3659 0.8583 0.036 Uiso 1 1 calc R
C7 C 0.2817(8) 0.1671(6) 0.9165(6) 0.0260(19) Uani 1 1 d .
H7 H 0.2365 0.1174 0.9116 0.031 Uiso 1 1 calc R
C2 C 0.4608(7) 0.2012(5) 1.0748(5) 0.0187(16) Uani 1 1 d .
C10 C 0.4240(8) 0.3066(5) 0.9103(6) 0.0208(17) Uani 1 1 d .
C37 C 0.4595(8) 0.0108(6) 1.1504(7) 0.029(2) Uani 1 1 d .
H37A H 0.4777 0.0254 1.0984 0.044 Uiso 1 1 calc R
H37B H 0.4580 -0.0498 1.1557 0.044 Uiso 1 1 calc R
H37C H 0.5234 0.0339 1.2058 0.044 Uiso 1 1 calc R
C35 C 0.0996(9) 0.1086(6) 1.1176(7) 0.030(2) Uani 1 1 d .
H35 H 0.0213 0.1293 1.1101 0.036 Uiso 1 1 calc R
C54 C 0.8174(10) -0.0104(7) 0.3010(7) 0.038(2) Uani 1 1 d .
H54A H 0.7498 -0.0350 0.3136 0.046 Uiso 1 1 calc R
H54B H 0.8058 -0.0254 0.2387 0.046 Uiso 1 1 calc R
C53 C 0.8233(10) 0.0843(7) 0.3143(8) 0.040(2) Uani 1 1 d .
H53A H 0.7684 0.1132 0.2582 0.048 Uiso 1 1 calc R
H53B H 0.8007 0.1005 0.3645 0.048 Uiso 1 1 calc R
C38 C 0.0232(9) -0.0382(7) 1.1314(8) 0.038(2) Uani 1 1 d .
H38A H 0.0229 -0.0374 1.1919 0.057 Uiso 1 1 calc R
H38B H 0.0417 -0.0945 1.1176 0.057 Uiso 1 1 calc R
H38C H -0.0579 -0.0212 1.0863 0.057 Uiso 1 1 calc R
O21 O 0.8307(6) 0.2273(4) 0.9135(4) 0.0305(14) Uani 1 1 d .

loop_
_atom_site_aniso_label
_atom_site_aniso_U_11
_atom_site_aniso_U_22
_atom_site_aniso_U_33
_atom_site_aniso_U_23
_atom_site_aniso_U_13
_atom_site_aniso_U_12
Re1 0.01626(18) 0.0179(2) 0.01938(19) 0.00163(15) 0.00752(14) 0.00067(14)
N11 0.016(3) 0.027(4) 0.016(3) -0.001(3) 0.007(3) -0.002(3)
O5 0.031(4) 0.037(4) 0.105(7) 0.020(5) 0.017(4) 0.002(3)
N1 0.015(3) 0.024(4) 0.019(3) 0.000(3) 0.005(3) 0.001(3)
N3 0.023(4) 0.026(4) 0.022(4) -0.002(3) 0.012(3) 0.000(3)
C51 0.049(7) 0.035(6) 0.067(8) 0.017(6) 0.021(6) -0.004(5)
C5 0.028(4) 0.032(5) 0.015(4) -0.001(3) 0.010(3) 0.001(4)
O23 0.045(4) 0.022(4) 0.042(4) 0.010(3) 0.018(3) 0.004(3)
C15 0.034(5) 0.014(4) 0.040(5) -0.003(4) 0.023(4) 0.003(3)
C4 0.030(4) 0.024(5) 0.020(4) -0.003(3) 0.013(4) -0.005(4)
C36 0.033(5) 0.025(5) 0.031(5) -0.001(4) 0.021(4) 0.004(4)
C23 0.022(4) 0.033(5) 0.026(5) 0.002(4) 0.011(4) 0.000(4)
C31 0.031(5) 0.030(5) 0.023(4) 0.000(4) 0.019(4) -0.005(4)
O22 0.028(4) 0.049(5) 0.033(4) 0.004(3) 0.002(3) -0.005(3)
C12 0.035(5) 0.036(6) 0.023(5) 0.013(4) 0.014(4) 0.012(4)
C21 0.024(4) 0.014(4) 0.027(4) 0.012(3) 0.006(4) 0.004(3)
C22 0.027(4) 0.015(4) 0.027(4) 0.005(3) 0.012(4) -0.003(3)
C14 0.045(6) 0.027(5) 0.042(6) -0.003(4) 0.030(5) -0.005(4)
C11 0.027(4) 0.019(4) 0.022(4) -0.002(3) 0.014(4) 0.000(3)
C39 0.039(6) 0.031(6) 0.060(7) 0.006(5) 0.029(5) 0.004(4)
C13 0.043(6) 0.038(6) 0.032(5) 0.007(4) 0.019(5) 0.009(5)
C8 0.015(4) 0.046(6) 0.031(5) -0.014(4) 0.005(4) -0.004(4)
C34 0.030(5) 0.030(5) 0.031(5) 0.002(4) 0.016(4) -0.008(4)
C33 0.028(5) 0.027(5) 0.027(5) -0.003(4) 0.012(4) 0.002(4)
C6 0.018(4) 0.024(5) 0.027(4) -0.002(4) 0.011(3) 0.001(3)
C52 0.041(6) 0.023(5) 0.072(8) 0.007(5) 0.019(6) 0.005(4)
C32 0.024(4) 0.017(4) 0.025(4) 0.001(3) 0.010(3) -0.003(3)
C9 0.023(4) 0.039(6) 0.024(5) 0.000(4) 0.005(4) 0.005(4)
C7 0.021(4) 0.026(5) 0.028(5) -0.017(4) 0.007(4) -0.006(3)
C2 0.023(4) 0.016(4) 0.018(4) -0.004(3) 0.010(3) -0.002(3)
C10 0.022(4) 0.020(4) 0.017(4) -0.005(3) 0.005(3) 0.003(3)
C37 0.030(5) 0.019(5) 0.042(5) 0.007(4) 0.017(4) 0.004(4)
C35 0.028(5) 0.030(5) 0.036(5) 0.004(4) 0.018(4) 0.009(4)
C54 0.037(5) 0.042(6) 0.039(6) -0.002(5) 0.019(5) 0.000(5)
C53 0.041(6) 0.029(6) 0.048(6) 0.002(5) 0.016(5) 0.012(4)
C38 0.033(5) 0.031(6) 0.055(7) -0.003(5) 0.023(5) -0.005(4)
O21 0.031(3) 0.035(4) 0.034(3) 0.002(3) 0.022(3) 0.003(3)

loop_
_atom_type_symbol
_atom_type_description
_atom_type_scat_dispersion_real
_atom_type_scat_dispersion_imag
_atom_type_scat_source
C C 0.0181 0.0091 'International Tables Vol C Tables 4.2.6.8 and 6.1.1.4'
H H 0.0000 0.0000 'International Tables Vol C Tables 4.2.6.8 and 6.1.1.4'
N N 0.0311 0.0180 'International Tables Vol C Tables 4.2.6.8 and 6.1.1.4'
O O 0.0492 0.0322 'International Tables Vol C Tables 4.2.6.8 and 6.1.1.4'
Re Re -5.2083 5.8923 'International Tables Vol C Tables 4.2.6.8 and 6.1.1.4'

loop_
_geom_angle_atom_site_label_1
_geom_angle_atom_site_label_2
_geom_angle_atom_site_label_3
_geom_angle
C21 Re1 C22 89.6(4)
C21 Re1 C23 87.1(4)
C22 Re1 C23 89.8(4)
C21 Re1 N11 104.1(3)
C22 Re1 N11 165.3(3)
C23 Re1 N11 96.3(3)
C21 Re1 N12 91.4(3)
C22 Re1 N12 98.2(3)
C23 Re1 N12 171.8(3)
N11 Re1 N12 76.3(3)
C21 Re1 N1 175.4(3)
C22 Re1 N1 94.2(3)
C23 Re1 N1 90.3(3)
N11 Re1 N1 72.4(2)
N12 Re1 N1 90.6(3)
C15 N12 C11 118.9(7)
C15 N12 Re1 124.8(6)
C11 N12 Re1 115.9(5)
C10 N11 C6 111.9(6)
C10 N11 Re1 113.8(5)
C6 N11 Re1 109.8(5)
C51 O5 C52 109.6(8)
C2 N1 C5 106.7(7)
C2 N1 Re1 113.3(5)
C5 N1 Re1 138.1(5)
C2 N3 C4 106.7(7)
C2 N3 C31 127.7(7)
C4 N3 C31 124.3(7)
O5 C51 C53 106.9(9)
O5 C51 H51A 110.3
C53 C51 H51A 110.3
O5 C51 H51B 110.3
C53 C51 H51B 110.3
H51A C51 H51B 108.6
C4 C5 N1 108.6(8)
C4 C5 H5 125.7
N1 C5 H5 125.7
N12 C15 C14 122.8(9)
N12 C15 H15 118.6
C14 C15 H15 118.6
C5 C4 N3 107.1(7)
C5 C4 H4 126.4
N3 C4 H4 126.4
C31 C36 C35 117.5(8)
C31 C36 C39 121.4(9)
C35 C36 C39 121.1(8)
O23 C23 Re1 178.2(9)
C32 C31 C36 122.9(8)
C32 C31 N3 118.5(8)
C36 C31 N3 118.4(8)
C11 C12 C13 120.7(9)
C11 C12 H12 119.7
C13 C12 H12 119.7
O21 C21 Re1 178.5(8)
O22 C22 Re1 176.2(8)
C15 C14 C13 119.7(10)
C15 C14 H14 120.1
C13 C14 H14 120.1
N12 C11 C12 120.4(8)
N12 C11 C10 115.1(7)
C12 C11 C10 124.5(8)
C36 C39 H39A 109.5
C36 C39 H39B 109.5
H39A C39 H39B 109.5
C36 C39 H39C 109.5
H39A C39 H39C 109.5
H39B C39 H39C 109.5
C14 C13 C12 117.5(9)
C14 C13 H13 121.2
C12 C13 H13 121.2
C7 C8 C9 121.2(8)
C7 C8 H8 119.4
C9 C8 H8 119.4
C35 C34 C33 118.5(8)
C35 C34 C38 121.2(9)
C33 C34 C38 120.3(9)
C34 C33 C32 121.5(9)
C34 C33 H33 119.3
C32 C33 H33 119.3
N11 C6 C7 112.8(7)
N11 C6 C2 104.2(7)
C7 C6 C2 115.7(7)
N11 C6 H6 108.0
C7 C6 H6 108.0
C2 C6 H6 108.0
O5 C52 C54 106.2(9)
O5 C52 H52A 110.5
C54 C52 H52A 110.5
O5 C52 H52B 110.5
C54 C52 H52B 110.5
H52A C52 H52B 108.7
C31 C32 C33 118.0(8)
C31 C32 C37 122.7(8)
C33 C32 C37 119.3(8)
C10 C9 C8 117.6(9)
C10 C9 H9 121.2
C8 C9 H9 121.2
C8 C7 C6 117.4(8)
C8 C7 H7 121.3
C6 C7 H7 121.3
N1 C2 N3 110.8(7)
N1 C2 C6 117.5(7)
N3 C2 C6 131.6(7)
C9 C10 N11 123.1(8)
C9 C10 C11 121.7(8)
N11 C10 C11 115.1(7)
C32 C37 H37A 109.5
C32 C37 H37B 109.5
H37A C37 H37B 109.5
C32 C37 H37C 109.5
H37A C37 H37C 109.5
H37B C37 H37C 109.5
C34 C35 C36 121.6(8)
C34 C35 H35 119.2
C36 C35 H35 119.2
C52 C54 C53 102.5(9)
C52 C54 H54A 111.3
C53 C54 H54A 111.3
C52 C54 H54B 111.3
C53 C54 H54B 111.3
H54A C54 H54B 109.2
C51 C53 C54 102.4(9)
C51 C53 H53A 111.3
C54 C53 H53A 111.3
C51 C53 H53B 111.3
C54 C53 H53B 111.3
H53A C53 H53B 109.2
C34 C38 H38A 109.5
C34 C38 H38B 109.5
H38A C38 H38B 109.5
C34 C38 H38C 109.5
H38A C38 H38C 109.5
H38B C38 H38C 109.5

loop_
_geom_bond_atom_site_label_1
_geom_bond_atom_site_label_2
_geom_bond_distance
Re1 C21 1.904(9)
Re1 C22 1.917(9)
Re1 C23 1.927(10)
Re1 N11 2.153(6)
Re1 N12 2.159(7)
Re1 N1 2.188(7)
N12 C15 1.347(11)
N12 C11 1.359(11)
N11 C10 1.395(11)
N11 C6 1.470(11)
O5 C51 1.407(13)
O5 C52 1.436(13)
N1 C2 1.323(10)
N1 C5 1.388(10)
N3 C2 1.356(10)
N3 C4 1.386(11)
N3 C31 1.450(11)
C51 C53 1.499(15)
C51 H51A 0.9700
C51 H51B 0.9700
C5 C4 1.354(12)
C5 H5 0.9300
O23 C23 1.146(11)
C15 C14 1.365(13)
C15 H15 0.9300
C4 H4 0.9300
C36 C31 1.394(12)
C36 C35 1.396(13)
C36 C39 1.502(14)
C31 C32 1.365(13)
O22 C22 1.154(11)
C12 C11 1.385(12)
C12 C13 1.395(15)
C12 H12 0.9300
C21 O21 1.167(11)
C14 C13 1.392(14)
C14 H14 0.9300
C11 C10 1.455(12)
C39 H39A 0.9600
C39 H39B 0.9600
C39 H39C 0.9600
C13 H13 0.9300
C8 C7 1.339(14)
C8 C9 1.441(14)
C8 H8 0.9300
C34 C35 1.382(14)
C34 C33 1.392(13)
C34 C38 1.513(13)
C33 C32 1.396(12)
C33 H33 0.9300
C6 C7 1.514(11)
C6 C2 1.530(11)
C6 H6 0.9800
C52 C54 1.496(15)
C52 H52A 0.9700
C52 H52B 0.9700
C32 C37 1.516(12)
C9 C10 1.365(12)
C9 H9 0.9300
C7 H7 0.9300
C37 H37A 0.9600
C37 H37B 0.9600
C37 H37C 0.9600
C35 H35 0.9300
C54 C53 1.508(15)
C54 H54A 0.9700
C54 H54B 0.9700
C53 H53A 0.9700
C53 H53B 0.9700
C38 H38A 0.9600
C38 H38B 0.9600
C38 H38C 0.9600

loop_
_geom_torsion_atom_site_label_1
_geom_torsion_atom_site_label_2
_geom_torsion_atom_site_label_3
_geom_torsion_atom_site_label_4
_geom_torsion
C21 Re1 N12 C15 -68.9(7)
C22 Re1 N12 C15 20.9(7)
N11 Re1 N12 C15 -173.0(7)
N1 Re1 N12 C15 115.3(7)
C21 Re1 N12 C11 103.8(6)
C22 Re1 N12 C11 -166.5(6)
N11 Re1 N12 C11 -0.4(5)
N1 Re1 N12 C11 -72.1(6)
C21 Re1 N11 C10 -99.2(6)
C22 Re1 N11 C10 58.3(14)
C23 Re1 N11 C10 172.3(6)
N12 Re1 N11 C10 -11.2(5)
N1 Re1 N11 C10 83.9(6)
C21 Re1 N11 C6 134.5(5)
C22 Re1 N11 C6 -68.0(14)
C23 Re1 N11 C6 46.0(6)
N12 Re1 N11 C6 -137.5(5)
N1 Re1 N11 C6 -42.4(5)
C22 Re1 N1 C2 -156.7(6)
C23 Re1 N1 C2 -66.8(6)
N11 Re1 N1 C2 29.6(6)
N12 Re1 N1 C2 105.1(6)
C22 Re1 N1 C5 5.1(9)
C23 Re1 N1 C5 94.9(9)
N11 Re1 N1 C5 -168.6(9)
N12 Re1 N1 C5 -93.2(9)
C52 O5 C51 C53 11.5(15)
C2 N1 C5 C4 0.4(10)
Re1 N1 C5 C4 -162.1(7)
C11 N12 C15 C14 -1.5(13)
Re1 N12 C15 C14 171.0(7)
N1 C5 C4 N3 0.1(10)
C2 N3 C4 C5 -0.6(10)
C31 N3 C4 C5 167.5(8)
C35 C36 C31 C32 1.1(14)
C39 C36 C31 C32 -178.7(9)
C35 C36 C31 N3 -174.5(8)
C39 C36 C31 N3 5.8(13)
C2 N3 C31 C32 70.8(12)
C4 N3 C31 C32 -94.7(10)
C2 N3 C31 C36 -113.4(10)
C4 N3 C31 C36 81.1(11)
N12 C15 C14 C13 0.4(14)
C15 N12 C11 C12 2.1(12)
Re1 N12 C11 C12 -171.0(6)
C15 N12 C11 C10 -175.4(7)
Re1 N12 C11 C10 11.4(9)
C13 C12 C11 N12 -1.8(13)
C13 C12 C11 C10 175.5(8)
C15 C14 C13 C12 0.0(14)
C11 C12 C13 C14 0.7(14)
C35 C34 C33 C32 1.0(14)
C38 C34 C33 C32 -179.4(9)
C10 N11 C6 C7 45.8(9)
Re1 N11 C6 C7 173.2(5)
C10 N11 C6 C2 -80.4(8)
Re1 N11 C6 C2 47.0(7)
C51 O5 C52 C54 11.2(14)
C36 C31 C32 C33 -1.7(14)
N3 C31 C32 C33 173.9(7)
C36 C31 C32 C37 -178.4(9)
N3 C31 C32 C37 -2.8(13)
C34 C33 C32 C31 0.7(13)
C34 C33 C32 C37 177.4(9)
C7 C8 C9 C10 14.4(14)
C9 C8 C7 C6 2.4(13)
N11 C6 C7 C8 -32.7(11)
C2 C6 C7 C8 87.1(10)
C5 N1 C2 N3 -0.8(9)
Re1 N1 C2 N3 166.6(5)
C5 N1 C2 C6 -179.6(7)
Re1 N1 C2 C6 -12.2(9)
C4 N3 C2 N1 0.9(10)
C31 N3 C2 N1 -166.7(8)
C4 N3 C2 C6 179.4(9)
C31 N3 C2 C6 11.9(15)
N11 C6 C2 N1 -22.5(10)
C7 C6 C2 N1 -146.9(8)
N11 C6 C2 N3 159.1(9)
C7 C6 C2 N3 34.7(13)
C8 C9 C10 N11 1.5(13)
C8 C9 C10 C11 -176.3(8)
C6 N11 C10 C9 -31.8(11)
Re1 N11 C10 C9 -157.0(7)
C6 N11 C10 C11 146.1(7)
Re1 N11 C10 C11 20.9(9)
N12 C11 C10 C9 156.4(8)
C12 C11 C10 C9 -21.1(13)
N12 C11 C10 N11 -21.5(10)
C12 C11 C10 N11 161.0(8)
C33 C34 C35 C36 -1.6(15)
C38 C34 C35 C36 178.8(9)
C31 C36 C35 C34 0.7(14)
C39 C36 C35 C34 -179.6(10)
O5 C52 C54 C53 -28.9(12)
O5 C51 C53 C54 -29.1(13)
C52 C54 C53 C51 34.7(12)
